data_4121839
loop_
_publ_author_name
'Winston, Matthew S.'
'Wolf, William J.'
'Toste, F. Dean'

_publ_section_title
;
 Photoinitiated Oxidative Addition of CF3I to Gold(I) and Facile Aryl-CF3
 Reductive Elimination.
;
_journal_issue 21
_journal_name_full 'Journal of the American Chemical Society'
_journal_page_first 7777
_journal_page_last 7782
_journal_paper_doi 10.1021/ja503974x
_journal_volume 136
_journal_year 2014
_chemical_formula_sum 'C26 H21 Au Cl2 F4 I P'
_chemical_formula_weight 835.16
_chemical_name_systematic
;
 ?
;
_space_group_IT_number 4
_symmetry_cell_setting monoclinic
_symmetry_space_group_name_Hall 'P 2yb'
_symmetry_space_group_name_H-M 'P 1 21 1'
_atom_sites_solution_hydrogens geom
_atom_sites_solution_primary direct
_atom_sites_solution_secondary difmap
_audit_creation_method SHELXL-97
_cell_angle_alpha 90.00
_cell_angle_beta 111.701(2)
_cell_angle_gamma 90.00
_cell_formula_units_Z 2
_cell_length_a 10.0238(6)
_cell_length_b 11.7238(7)
_cell_length_c 12.1838(8)
_cell_measurement_reflns_used 9558
_cell_measurement_temperature 100(2)
_cell_measurement_theta_max 26.03
_cell_measurement_theta_min 2.50
_cell_volume 1330.33(14)
_computing_cell_refinement 'Bruker SAINT'
_computing_data_collection 'Bruker APEX2'
_computing_data_reduction 'Bruker SAINT'
_computing_molecular_graphics ORTEP-32
_computing_publication_material WinGX
_computing_structure_refinement 'SHELXL-97 (Sheldrick, 2008)'
_computing_structure_solution 'SHELXS-97 (Sheldrick, 2008)'
_diffrn_ambient_temperature 100(2)
_diffrn_detector_area_resol_mean 8.366
_diffrn_measured_fraction_theta_full 0.999
_diffrn_measured_fraction_theta_max 0.999
_diffrn_measurement_device_type 'Bruker APEX-II CCD'
_diffrn_measurement_method 'phi and omega scans'
_diffrn_radiation_monochromator 'QUAZAR multilayer mirrors'
_diffrn_radiation_source 'micro-focus sealed tube'
_diffrn_radiation_type MoK\a
_diffrn_radiation_wavelength 0.71073
_diffrn_reflns_av_R_equivalents 0.0326
_diffrn_reflns_av_sigmaI/netI 0.0267
_diffrn_reflns_limit_h_max 12
_diffrn_reflns_limit_h_min -12
_diffrn_reflns_limit_k_max 14
_diffrn_reflns_limit_k_min -14
_diffrn_reflns_limit_l_max 15
_diffrn_reflns_limit_l_min -15
_diffrn_reflns_number 47270
_diffrn_reflns_theta_full 25.00
_diffrn_reflns_theta_max 26.07
_diffrn_reflns_theta_min 1.80
_exptl_absorpt_coefficient_mu 6.993
_exptl_absorpt_correction_T_max 0.7673
_exptl_absorpt_correction_T_min 0.4202
_exptl_absorpt_correction_type multi-scan
_exptl_absorpt_process_details SADABS
_exptl_crystal_colour colourless
_exptl_crystal_density_diffrn 2.085
_exptl_crystal_density_method 'not measured'
_exptl_crystal_description block
_exptl_crystal_F_000 788
_exptl_crystal_size_max 0.15
_exptl_crystal_size_mid 0.08
_exptl_crystal_size_min 0.04
_refine_diff_density_max 1.090
_refine_diff_density_min -0.580
_refine_diff_density_rms 0.074
_refine_ls_abs_structure_details 'Flack H D (1983), Acta Cryst. A39, 876-881'
_refine_ls_abs_structure_Flack 0.026(3)
_refine_ls_extinction_method none
_refine_ls_goodness_of_fit_ref 1.087
_refine_ls_hydrogen_treatment constr
_refine_ls_matrix_type full
_refine_ls_number_parameters 316
_refine_ls_number_reflns 4864
_refine_ls_number_restraints 7
_refine_ls_restrained_S_all 1.098
_refine_ls_R_factor_all 0.0135
_refine_ls_R_factor_gt 0.0134
_refine_ls_shift/su_max 0.001
_refine_ls_shift/su_mean 0.000
_refine_ls_structure_factor_coef Fsqd
_refine_ls_weighting_details 'calc w=1/[\s^2^(Fo^2^)+(0.0000P)^2^+1.1249P] where P=(Fo^2^+2Fc^2^)/3'
_refine_ls_weighting_scheme calc
_refine_ls_wR_factor_gt 0.0320
_refine_ls_wR_factor_ref 0.0321
_reflns_number_gt 4841
_reflns_number_total 4864
_reflns_threshold_expression >2sigma(I)
_cod_data_source_file ja503974x_si_002.cif
_cod_data_source_block shelxl
_cod_depositor_comments
;
The following automatic conversions were performed:

'_symmetry_cell_setting' value 'Monoclinic' changed to 'monoclinic'
according to
/usr/data/users/saulius/crontab/automatic-downloads/rss-feeds/ACS/lib/dictionaries/cif_core.dic
dictionary named 'cif_core.dic' version 2.4.2 from 2011-04-26.

Automatic conversion script
Id: cif_fix_values 2281 2013-09-26 08:29:07Z andrius 

 Adding full bibliography for 4121835--4121841.cif.
;
_cod_original_sg_symbol_H-M P2(1)
_cod_database_code 4121839

loop_
_symmetry_equiv_pos_as_xyz
'x, y, z'
'-x, y+1/2, -z'

loop_
_atom_site_label
_atom_site_type_symbol
_atom_site_fract_x
_atom_site_fract_y
_atom_site_fract_z
_atom_site_U_iso_or_equiv
_atom_site_adp_type
_atom_site_occupancy
_atom_site_symmetry_multiplicity
_atom_site_calc_flag
_atom_site_refinement_flags
C1 C 0.8456(4) 0.7257(3) 0.4124(3) 0.0135(7) Uani 1 1 d U
C2 C 1.1513(3) 0.7136(3) 0.5002(3) 0.0143(7) Uani 1 1 d .
C3 C 1.1981(3) 0.7690(3) 0.6094(3) 0.0187(9) Uani 1 1 d .
H3 H 1.1636 0.8431 0.6163 0.022 Uiso 1 1 calc R
C4 C 1.2963(4) 0.7143(4) 0.7088(3) 0.0217(8) Uani 1 1 d .
H4 H 1.3294 0.7504 0.7839 0.026 Uiso 1 1 calc R
C5 C 1.3434(4) 0.6080(3) 0.6952(3) 0.0223(9) Uani 1 1 d .
C6 C 1.2987(4) 0.5503(3) 0.5890(3) 0.0221(9) Uani 1 1 d .
H6 H 1.3331 0.4760 0.5829 0.027 Uiso 1 1 calc R
C7 C 1.2011(4) 0.6055(3) 0.4913(3) 0.0168(8) Uani 1 1 d .
H7 H 1.1680 0.5681 0.4169 0.020 Uiso 1 1 calc R
C8 C 1.3633(3) 0.8839(3) 0.4442(3) 0.0110(7) Uani 1 1 d .
C9 C 1.3834(4) 0.9853(3) 0.5087(3) 0.0121(7) Uani 1 1 d .
H9 H 1.3206 1.0481 0.4782 0.014 Uiso 1 1 calc R
C10 C 1.4958(4) 0.9940(3) 0.6178(3) 0.0144(7) Uani 1 1 d .
H10 H 1.5088 1.0624 0.6624 0.017 Uiso 1 1 calc R
C11 C 1.5887(4) 0.9035(3) 0.6614(3) 0.0181(8) Uani 1 1 d .
H11 H 1.6653 0.9100 0.7358 0.022 Uiso 1 1 calc R
C12 C 1.5709(3) 0.8031(4) 0.5972(3) 0.0171(7) Uani 1 1 d .
H12 H 1.6357 0.7414 0.6270 0.021 Uiso 1 1 calc R
C13 C 1.4580(3) 0.7936(4) 0.4895(2) 0.0140(6) Uani 1 1 d .
H13 H 1.4451 0.7246 0.4459 0.017 Uiso 1 1 calc R
C14 C 1.1653(3) 1.0052(3) 0.2423(3) 0.0108(7) Uani 1 1 d .
C15 C 1.2250(4) 1.0387(3) 0.1613(3) 0.0151(7) Uani 1 1 d .
H15 H 1.2846 0.9878 0.1394 0.018 Uiso 1 1 calc R
C16 C 1.1969(4) 1.1477(3) 0.1120(3) 0.0176(8) Uani 1 1 d .
H16 H 1.2378 1.1710 0.0566 0.021 Uiso 1 1 calc R
C17 C 1.1107(4) 1.2213(3) 0.1432(3) 0.0169(7) Uani 1 1 d .
H17 H 1.0920 1.2953 0.1091 0.020 Uiso 1 1 calc R
C18 C 1.0504(4) 1.1884(3) 0.2244(3) 0.0158(7) Uani 1 1 d .
H18 H 0.9908 1.2399 0.2457 0.019 Uiso 1 1 calc R
C19 C 1.0772(4) 1.0805(3) 0.2742(3) 0.0129(7) Uani 1 1 d .
H19 H 1.0361 1.0577 0.3296 0.015 Uiso 1 1 calc R
C20 C 1.2532(3) 0.7705(3) 0.2159(2) 0.0093(7) Uani 1 1 d .
C21 C 1.3857(3) 0.7830(4) 0.2017(2) 0.0128(6) Uani 1 1 d .
H21 H 1.4531 0.8383 0.2465 0.015 Uiso 1 1 calc R
C22 C 1.4169(4) 0.7146(3) 0.1226(3) 0.0147(7) Uani 1 1 d .
H22 H 1.5056 0.7240 0.1120 0.018 Uiso 1 1 calc R
C23 C 1.3202(4) 0.6318(3) 0.0578(3) 0.0185(8) Uani 1 1 d .
H23 H 1.3427 0.5850 0.0034 0.022 Uiso 1 1 calc R
C24 C 1.1910(4) 0.6181(3) 0.0730(3) 0.0175(8) Uani 1 1 d .
H24 H 1.1251 0.5612 0.0297 0.021 Uiso 1 1 calc R
C25 C 1.1577(4) 0.6874(3) 0.1516(3) 0.0156(8) Uani 1 1 d .
H25 H 1.0687 0.6779 0.1615 0.019 Uiso 1 1 calc R
C26 C 0.2706(4) 1.0210(3) 0.8266(3) 0.0254(9) Uani 1 1 d .
H26A H 0.2908 1.0058 0.7543 0.030 Uiso 1 1 calc R
H26B H 0.2821 1.1039 0.8429 0.030 Uiso 1 1 calc R
F1 F 0.8696(2) 0.60962(19) 0.4374(2) 0.0263(5) Uani 1 1 d .
F2 F 0.8615(2) 0.7740(2) 0.51421(16) 0.0257(5) Uani 1 1 d .
F3 F 0.7152(2) 0.7338(2) 0.34111(18) 0.0266(5) Uani 1 1 d .
F4 F 1.4407(2) 0.5557(2) 0.7924(2) 0.0344(6) Uani 1 1 d .
P1 P 1.20370(8) 0.86514(7) 0.31160(7) 0.00916(16) Uani 1 1 d .
I1 I 0.81518(2) 0.860778(18) 0.148118(18) 0.01552(5) Uani 1 1 d .
Cl1 Cl 0.39477(11) 0.94616(9) 0.94584(8) 0.0316(2) Uani 1 1 d .
Cl2 Cl 0.09177(11) 0.98079(9) 0.80224(10) 0.0312(2) Uani 1 1 d .
Au1 Au 1.007912(11) 0.788804(13) 0.352515(8) 0.00916(4) Uani 1 1 d .

loop_
_atom_site_aniso_label
_atom_site_aniso_U_11
_atom_site_aniso_U_22
_atom_site_aniso_U_33
_atom_site_aniso_U_23
_atom_site_aniso_U_13
_atom_site_aniso_U_12
C1 0.0189(11) 0.0114(10) 0.0076(10) 0.0023(8) 0.0021(8) -0.0050(8)
C2 0.0105(16) 0.0213(18) 0.0130(16) 0.0049(15) 0.0067(14) -0.0023(15)
C3 0.0141(16) 0.031(3) 0.0105(15) -0.0020(15) 0.0035(13) 0.0025(16)
C4 0.0179(18) 0.035(2) 0.0108(16) 0.0036(16) 0.0040(15) -0.0018(18)
C5 0.0124(18) 0.030(2) 0.0199(19) 0.0168(17) 0.0004(15) 0.0001(16)
C6 0.0153(19) 0.020(2) 0.029(2) 0.0076(17) 0.0063(17) 0.0022(16)
C7 0.0176(18) 0.0162(19) 0.0156(18) 0.0034(15) 0.0049(15) -0.0002(15)
C8 0.0097(16) 0.0138(18) 0.0106(15) 0.0016(13) 0.0050(13) -0.0003(13)
C9 0.0133(17) 0.0129(17) 0.0107(16) -0.0006(14) 0.0052(14) -0.0003(14)
C10 0.0196(19) 0.0154(18) 0.0093(15) -0.0027(14) 0.0067(14) -0.0040(14)
C11 0.0131(18) 0.025(2) 0.0131(17) -0.0021(15) 0.0009(15) -0.0038(15)
C12 0.0135(15) 0.021(2) 0.0158(15) 0.0049(17) 0.0043(13) 0.0059(17)
C13 0.0158(15) 0.0136(15) 0.0131(14) -0.0033(18) 0.0060(12) 0.0015(19)
C14 0.0096(16) 0.0118(17) 0.0081(15) 0.0017(13) 0.0000(13) 0.0017(13)
C15 0.0158(18) 0.0169(18) 0.0140(17) 0.0034(14) 0.0070(15) 0.0033(15)
C16 0.0189(19) 0.0197(19) 0.0151(17) 0.0045(15) 0.0073(15) 0.0006(15)
C17 0.0209(18) 0.0106(17) 0.0140(17) 0.0018(15) 0.0004(15) -0.0017(15)
C18 0.0157(18) 0.0139(18) 0.0153(17) -0.0028(14) 0.0029(14) 0.0036(14)
C19 0.0138(17) 0.0129(17) 0.0123(16) -0.0006(13) 0.0053(14) -0.0006(14)
C20 0.0126(15) 0.0088(19) 0.0053(13) -0.0005(13) 0.0021(12) 0.0052(13)
C21 0.0114(14) 0.0134(15) 0.0121(13) 0.0016(18) 0.0027(11) 0.0004(17)
C22 0.0117(16) 0.0177(18) 0.0156(16) 0.0031(15) 0.0060(14) 0.0048(15)
C23 0.0200(19) 0.0207(19) 0.0140(17) -0.0033(15) 0.0053(15) 0.0055(16)
C24 0.0162(18) 0.0172(18) 0.0167(18) -0.0061(15) 0.0034(15) 0.0013(15)
C25 0.0114(17) 0.0183(19) 0.0163(17) 0.0014(15) 0.0044(14) 0.0003(14)
C26 0.028(2) 0.022(2) 0.026(2) 0.0004(17) 0.0112(18) -0.0044(17)
F1 0.0232(12) 0.0267(12) 0.0307(12) 0.0102(10) 0.0120(10) -0.0018(10)
F2 0.0217(10) 0.0438(15) 0.0155(9) -0.0015(11) 0.0116(8) 0.0027(11)
F3 0.0157(10) 0.0429(14) 0.0242(11) 0.0079(10) 0.0107(9) -0.0010(10)
F4 0.0182(12) 0.0485(15) 0.0277(13) 0.0232(11) -0.0018(10) 0.0032(11)
P1 0.0090(4) 0.0104(4) 0.0077(4) -0.0001(4) 0.0026(3) 0.0006(4)
I1 0.01426(11) 0.01777(11) 0.01227(10) 0.00266(9) 0.00226(9) 0.00100(9)
Cl1 0.0338(5) 0.0372(6) 0.0218(5) 0.0053(4) 0.0080(4) -0.0015(5)
Cl2 0.0275(5) 0.0241(5) 0.0450(6) -0.0068(5) 0.0168(5) -0.0033(4)
Au1 0.00785(6) 0.01249(6) 0.00708(5) 0.00093(6) 0.00270(4) 0.00136(5)

loop_
_atom_type_symbol
_atom_type_description
_atom_type_scat_dispersion_real
_atom_type_scat_dispersion_imag
_atom_type_scat_source
C C 0.0033 0.0016 'International Tables Vol C Tables 4.2.6.8 and 6.1.1.4'
H H 0.0000 0.0000 'International Tables Vol C Tables 4.2.6.8 and 6.1.1.4'
F F 0.0171 0.0103 'International Tables Vol C Tables 4.2.6.8 and 6.1.1.4'
P P 0.1023 0.0942 'International Tables Vol C Tables 4.2.6.8 and 6.1.1.4'
I I -0.4742 1.8119 'International Tables Vol C Tables 4.2.6.8 and 6.1.1.4'
Au Au -2.0133 8.8022 'International Tables Vol C Tables 4.2.6.8 and 6.1.1.4'
Cl Cl 0.1484 0.1585 'International Tables Vol C Tables 4.2.6.8 and 6.1.1.4'

loop_
_geom_angle_atom_site_label_1
_geom_angle_atom_site_label_2
_geom_angle_atom_site_label_3
_geom_angle
F3 C1 F2 110.2(3)
F3 C1 F1 105.8(3)
F2 C1 F1 105.2(3)
F3 C1 Au1 117.2(2)
F2 C1 Au1 109.2(2)
F1 C1 Au1 108.6(2)
C7 C2 C3 119.8(3)
C7 C2 Au1 119.0(2)
C3 C2 Au1 121.2(3)
C2 C3 C4 119.4(4)
C2 C3 H3 120.3
C4 C3 H3 120.3
C5 C4 C3 118.5(3)
C5 C4 H4 120.7
C3 C4 H4 120.7
C4 C5 F4 118.1(3)
C4 C5 C6 123.6(3)
F4 C5 C6 118.2(3)
C5 C6 C7 117.2(3)
C5 C6 H6 121.4
C7 C6 H6 121.4
C2 C7 C6 121.4(3)
C2 C7 H7 119.3
C6 C7 H7 119.3
C13 C8 C9 119.2(3)
C13 C8 P1 120.5(3)
C9 C8 P1 119.9(2)
C10 C9 C8 119.7(3)
C10 C9 H9 120.1
C8 C9 H9 120.1
C11 C10 C9 120.2(3)
C11 C10 H10 119.9
C9 C10 H10 119.9
C10 C11 C12 120.5(3)
C10 C11 H11 119.8
C12 C11 H11 119.8
C13 C12 C11 119.5(3)
C13 C12 H12 120.2
C11 C12 H12 120.2
C12 C13 C8 120.8(4)
C12 C13 H13 119.6
C8 C13 H13 119.6
C15 C14 C19 120.0(3)
C15 C14 P1 120.8(3)
C19 C14 P1 119.1(3)
C14 C15 C16 119.6(3)
C14 C15 H15 120.2
C16 C15 H15 120.2
C17 C16 C15 120.3(3)
C17 C16 H16 119.8
C15 C16 H16 119.8
C16 C17 C18 120.5(3)
C16 C17 H17 119.8
C18 C17 H17 119.8
C19 C18 C17 119.9(3)
C19 C18 H18 120.0
C17 C18 H18 120.0
C18 C19 C14 119.6(3)
C18 C19 H19 120.2
C14 C19 H19 120.2
C25 C20 C21 119.2(3)
C25 C20 P1 119.9(3)
C21 C20 P1 120.8(2)
C22 C21 C20 119.7(3)
C22 C21 H21 120.2
C20 C21 H21 120.2
C21 C22 C23 120.8(3)
C21 C22 H22 119.6
C23 C22 H22 119.6
C24 C23 C22 119.7(3)
C24 C23 H23 120.1
C22 C23 H23 120.1
C23 C24 C25 120.0(3)
C23 C24 H24 120.0
C25 C24 H24 120.0
C20 C25 C24 120.6(3)
C20 C25 H25 119.7
C24 C25 H25 119.7
Cl1 C26 Cl2 111.7(2)
Cl1 C26 H26A 109.3
Cl2 C26 H26A 109.3
Cl1 C26 H26B 109.3
Cl2 C26 H26B 109.3
H26A C26 H26B 107.9
C20 P1 C8 106.62(14)
C20 P1 C14 108.43(15)
C8 P1 C14 105.59(15)
C20 P1 Au1 110.48(11)
C8 P1 Au1 112.55(11)
C14 P1 Au1 112.84(11)
C2 Au1 C1 85.80(12)
C2 Au1 P1 88.88(9)
C1 Au1 P1 172.74(9)
C2 Au1 I1 172.82(10)
C1 Au1 I1 92.76(8)
P1 Au1 I1 93.12(2)

loop_
_geom_bond_atom_site_label_1
_geom_bond_atom_site_label_2
_geom_bond_distance
C1 F3 1.277(4)
C1 F2 1.319(4)
C1 F1 1.396(4)
C1 Au1 2.146(3)
C2 C7 1.382(5)
C2 C3 1.397(5)
C2 Au1 2.041(3)
C3 C4 1.402(5)
C3 H3 0.9500
C4 C5 1.364(6)
C4 H4 0.9500
C5 F4 1.369(4)
C5 C6 1.380(6)
C6 C7 1.389(5)
C6 H6 0.9500
C7 H7 0.9500
C8 C13 1.392(5)
C8 C9 1.399(5)
C8 P1 1.818(3)
C9 C10 1.393(5)
C9 H9 0.9500
C10 C11 1.382(5)
C10 H10 0.9500
C11 C12 1.387(5)
C11 H11 0.9500
C12 C13 1.385(4)
C12 H12 0.9500
C13 H13 0.9500
C14 C15 1.387(5)
C14 C19 1.401(5)
C14 P1 1.821(3)
C15 C16 1.395(5)
C15 H15 0.9500
C16 C17 1.370(5)
C16 H16 0.9500
C17 C18 1.391(5)
C17 H17 0.9500
C18 C19 1.386(5)
C18 H18 0.9500
C19 H19 0.9500
C20 C25 1.387(5)
C20 C21 1.409(4)
C20 P1 1.806(3)
C21 C22 1.376(5)
C21 H21 0.9500
C22 C23 1.392(5)
C22 H22 0.9500
C23 C24 1.383(5)
C23 H23 0.9500
C24 C25 1.388(5)
C24 H24 0.9500
C25 H25 0.9500
C26 Cl1 1.758(4)
C26 Cl2 1.769(4)
C26 H26A 0.9900
C26 H26B 0.9900
P1 Au1 2.3717(8)
I1 Au1 2.6623(3)
